data_1539820
loop_
_publ_author_name
'Bodak, O.I.'
'Marusin, E.P.'
'Bruskov, V.A.'

_publ_section_title
;
 The crystal structure of compounds R Co C2 (R= Ce, La or Pr)
;
_journal_name_full 'Soviet Physics, Crystallography (= Kristallografiya)'
_journal_page_first 355
_journal_page_last 356
_journal_volume 25
_journal_year 1980
_chemical_formula_sum 'C2 Ce Co'
_chemical_name_systematic 'Ce Co C2'
_space_group_IT_number 9
_symmetry_space_group_name_Hall 'C -2yc'
_symmetry_space_group_name_H-M 'C 1 c 1'
_cell_angle_alpha 90
_cell_angle_beta 101.83
_cell_angle_gamma 90
_cell_formula_units_Z 4
_cell_length_a 7.455
_cell_length_b 5.3857
_cell_length_c 5.3885
_cell_volume 211.755
_citation_journal_id_ASTM SPHCA6
_cod_data_source_file Bodak_SPHCA6_1980_273.cif
_cod_data_source_block C2Ce1Co1
_cod_original_cell_volume 211.7552
_cod_original_formula_sum 'C2 Ce1 Co1'
_cod_database_code 1539820

loop_
_symmetry_equiv_pos_as_xyz
x,y,z
x,-y,z+1/2
x+1/2,y+1/2,z
x+1/2,-y+1/2,z+1/2

loop_
_atom_site_label
_atom_site_type_symbol
_atom_site_fract_x
_atom_site_fract_y
_atom_site_fract_z
_atom_site_occupancy
_atom_site_U_iso_or_equiv
Ce1 Ce 0 0.073 0 1 0.0
C1 C 0.278 0.315 0.828 1 0.0
Co1 Co 0.1939 0.5715 0.0575 1 0.0
C2 C 0.425 0.428 0.981 1 0.0
